data_4111062
loop_
_publ_author_name
'Terutaka Kitagawa'
'Abhishek Dey'
'Priscilla Lugo-Mas'
'Jason B. Benedict'
'Werner Kaminsky'
'Edward Solomon'
'Julie A. Kovacs'

_publ_contact_author_address
;
Department of Chemistry, BOX 351700
University of Washington
Seattle, WA 98195
USA
;
_publ_contact_author_email wernerka@u.washington.edu
_publ_contact_author_name 'Jason B. Benedict'
_publ_section_title
;
 A Functional Model for the Cysteinate-Ligated Non-Heme Iron Enzyme
 Superoxide Reductase (SOR)
;
_journal_name_full 'Journal of the American Chemical Society'
_journal_page_first 14448
_journal_page_last 14449
_journal_paper_doi 10.1021/ja064870d
_journal_volume 128
_journal_year 2006
_chemical_formula_moiety 'C13 H29 Fe N4 S, C24 H20 B'
_chemical_formula_sum 'C37 H49 B Fe N4 S'
_chemical_formula_weight 648.52
_chemical_name_common ttk-061405
_chemical_name_systematic ttk-061405
_space_group_IT_number 14
_symmetry_cell_setting monoclinic
_symmetry_Int_Tables_number 14
_symmetry_space_group_name_Hall '-P 2ybc'
_symmetry_space_group_name_H-M 'P 1 21/c 1'
_atom_sites_solution_hydrogens geom
_atom_sites_solution_primary direct
_atom_sites_solution_secondary difmap
_audit_creation_method SHELXL-97
_cell_angle_alpha 90.00
_cell_angle_beta 106.5570(7)
_cell_angle_gamma 90.00
_cell_formula_units_Z 4
_cell_length_a 10.9960(2)
_cell_length_b 9.8790(2)
_cell_length_c 32.5930(8)
_cell_measurement_reflns_used 152
_cell_measurement_temperature 130(2)
_cell_volume 3393.76(12)
_computing_cell_refinement 'HKL Scalepack (Otwinowski & Minor 1997)'
_computing_data_collection KappaCCD
_computing_data_reduction 'HKL Scalepack (Otwinowski & Minor 1997)'
_computing_molecular_graphics 'maXus, Zortep'
_computing_publication_material 'SHELXL-97 (Sheldrick, 1997)'
_computing_structure_refinement 'SHELXL-97 (Sheldrick, 1997)'
_computing_structure_solution SIR97
_diffrn_ambient_temperature 130(2)
_diffrn_measured_fraction_theta_full 0.978
_diffrn_measured_fraction_theta_max 0.848
_diffrn_measurement_device_type 'Nonius KappaCCD'
_diffrn_measurement_method '\f and \w scans'
_diffrn_radiation_monochromator graphite
_diffrn_radiation_source 'fine-focus sealed tube'
_diffrn_radiation_type MoK\a
_diffrn_radiation_wavelength 0.71073
_diffrn_reflns_av_R_equivalents 0.0643
_diffrn_reflns_av_sigmaI/netI 0.1127
_diffrn_reflns_limit_h_max 14
_diffrn_reflns_limit_h_min -14
_diffrn_reflns_limit_k_max 12
_diffrn_reflns_limit_k_min -10
_diffrn_reflns_limit_l_max 42
_diffrn_reflns_limit_l_min -43
_diffrn_reflns_number 12461
_diffrn_reflns_theta_full 25.00
_diffrn_reflns_theta_max 28.28
_diffrn_reflns_theta_min 2.16
_exptl_absorpt_coefficient_mu 0.538
_exptl_absorpt_correction_T_max 0.8818
_exptl_absorpt_correction_T_min 0.8299
_exptl_absorpt_correction_type multi-scan
_exptl_absorpt_process_details HKL2000
_exptl_crystal_colour colorless
_exptl_crystal_density_diffrn 1.269
_exptl_crystal_description cut-block
_exptl_crystal_F_000 1384
_exptl_crystal_size_max 0.36
_exptl_crystal_size_mid 0.24
_exptl_crystal_size_min 0.24
_refine_diff_density_max 1.154
_refine_diff_density_min -0.506
_refine_diff_density_rms 0.079
_refine_ls_extinction_method none
_refine_ls_goodness_of_fit_ref 1.028
_refine_ls_hydrogen_treatment constr
_refine_ls_matrix_type full
_refine_ls_number_parameters 397
_refine_ls_number_reflns 7151
_refine_ls_number_restraints 0
_refine_ls_restrained_S_all 1.028
_refine_ls_R_factor_all 0.1786
_refine_ls_R_factor_gt 0.0777
_refine_ls_shift/su_max 0.001
_refine_ls_shift/su_mean 0.000
_refine_ls_structure_factor_coef Fsqd
_refine_ls_weighting_details 'calc w=1/[\s^2^(Fo^2^)+(0.1117P)^2^+0.0000P] where P=(Fo^2^+2Fc^2^)/3'
_refine_ls_weighting_scheme calc
_refine_ls_wR_factor_gt 0.1919
_refine_ls_wR_factor_ref 0.2335
_reflns_number_gt 3134
_reflns_number_total 7151
_reflns_threshold_expression I>2\s(I)
_cod_data_source_file ja064870dsi20060708_060521.cif
_cod_data_source_block shelxl
_cod_original_sg_symbol_H-M 'P 21/c'
_cod_database_code 4111062

loop_
_symmetry_equiv_pos_as_xyz
'x, y, z'
'-x, y+1/2, -z+1/2'
'-x, -y, -z'
'x, -y-1/2, z-1/2'

loop_
_atom_site_label
_atom_site_type_symbol
_atom_site_fract_x
_atom_site_fract_y
_atom_site_fract_z
_atom_site_U_iso_or_equiv
_atom_site_adp_type
_atom_site_occupancy
_atom_site_symmetry_multiplicity
_atom_site_calc_flag
_atom_site_refinement_flags
Fe1 Fe 0.85847(6) -0.51000(7) 0.40760(2) 0.0538(3) Uani 1 1 d .
S1 S 1.02220(15) -0.63490(15) 0.44950(5) 0.0832(5) Uani 1 1 d .
N1 N 0.8121(4) -0.6254(5) 0.34811(13) 0.0777(13) Uani 1 1 d .
N2 N 0.6804(4) -0.5645(6) 0.41726(15) 0.0827(14) Uani 1 1 d .
H2 H 0.6853 -0.6554 0.4251 0.099 Uiso 1 1 calc R
N3 N 0.8415(4) -0.3372(4) 0.44691(14) 0.0754(13) Uani 1 1 d .
H3 H 0.8944 -0.3591 0.4738 0.090 Uiso 1 1 calc R
N4 N 0.9552(4) -0.3813(4) 0.37312(15) 0.0739(12) Uani 1 1 d .
H4 H 1.0369 -0.4170 0.3811 0.089 Uiso 1 1 calc R
C1 C 0.9996(7) -0.8038(6) 0.42815(18) 0.0922(19) Uani 1 1 d .
H1A H 1.0799 -0.8539 0.4401 0.111 Uiso 1 1 calc R
H1B H 0.9345 -0.8479 0.4392 0.111 Uiso 1 1 calc R
C2 C 0.9611(6) -0.8223(6) 0.38069(18) 0.0909(19) Uani 1 1 d .
H2A H 1.0285 -0.7807 0.3702 0.109 Uiso 1 1 calc R
H2B H 0.9635 -0.9208 0.3754 0.109 Uiso 1 1 calc R
C3 C 0.8398(6) -0.7724(6) 0.35315(19) 0.0918(19) Uani 1 1 d .
H3A H 0.7721 -0.8138 0.3636 0.110 Uiso 1 1 calc R
H3B H 0.8300 -0.8093 0.3242 0.110 Uiso 1 1 calc R
C4 C 0.6848(6) -0.5943(7) 0.3217(2) 0.102(2) Uani 1 1 d .
H4A H 0.6668 -0.6462 0.2947 0.123 Uiso 1 1 calc R
H4B H 0.6791 -0.4967 0.3145 0.123 Uiso 1 1 calc R
C5 C 0.5824(6) -0.6305(7) 0.3457(2) 0.102(2) Uani 1 1 d .
H5A H 0.4980 -0.6276 0.3243 0.122 Uiso 1 1 calc R
H5B H 0.5973 -0.7253 0.3557 0.122 Uiso 1 1 calc R
C6 C 0.5753(7) -0.5494(9) 0.3818(2) 0.118(2) Uani 1 1 d .
H6A H 0.5672 -0.4529 0.3732 0.142 Uiso 1 1 calc R
H6B H 0.4981 -0.5748 0.3899 0.142 Uiso 1 1 calc R
C7 C 0.6721(7) -0.4804(8) 0.4569(2) 0.112(2) Uani 1 1 d .
H7A H 0.5845 -0.4850 0.4593 0.135 Uiso 1 1 calc R
H7B H 0.7295 -0.5204 0.4832 0.135 Uiso 1 1 calc R
C8 C 0.7081(6) -0.3336(8) 0.45354(19) 0.100(2) Uani 1 1 d .
H8A H 0.7097 -0.2838 0.4800 0.119 Uiso 1 1 calc R
H8B H 0.6468 -0.2890 0.4290 0.119 Uiso 1 1 calc R
C9 C 0.8800(8) -0.2010(7) 0.4396(2) 0.115(3) Uani 1 1 d .
H9A H 0.8923 -0.1464 0.4660 0.138 Uiso 1 1 calc R
H9B H 0.8130 -0.1576 0.4165 0.138 Uiso 1 1 calc R
C10 C 1.0015(7) -0.2062(8) 0.4273(2) 0.108(2) Uani 1 1 d .
H10A H 1.0578 -0.2758 0.4448 0.130 Uiso 1 1 calc R
H10B H 1.0450 -0.1177 0.4336 0.130 Uiso 1 1 calc R
C11 C 0.9785(7) -0.2389(7) 0.3807(2) 0.109(2) Uani 1 1 d .
H11A H 0.9046 -0.1867 0.3636 0.131 Uiso 1 1 calc R
H11B H 1.0535 -0.2119 0.3716 0.131 Uiso 1 1 calc R
C12 C 0.9112(6) -0.4130(6) 0.32652(18) 0.0835(17) Uani 1 1 d .
H12A H 0.8284 -0.3690 0.3132 0.100 Uiso 1 1 calc R
H12B H 0.9733 -0.3790 0.3121 0.100 Uiso 1 1 calc R
C13 C 0.8988(7) -0.5614(8) 0.3219(2) 0.109(2) Uani 1 1 d .
H13A H 0.9843 -0.6027 0.3316 0.131 Uiso 1 1 calc R
H13B H 0.8625 -0.5838 0.2912 0.131 Uiso 1 1 calc R
C14 C 0.3386(4) -0.1940(5) 0.36141(15) 0.0561(12) Uani 1 1 d .
C15 C 0.3060(4) -0.2976(5) 0.33065(17) 0.0599(13) Uani 1 1 d .
H15 H 0.3088 -0.2794 0.3023 0.072 Uiso 1 1 calc R
C16 C 0.2701(4) -0.4247(5) 0.34026(18) 0.0654(13) Uani 1 1 d .
H16 H 0.2481 -0.4919 0.3185 0.078 Uiso 1 1 calc R
C17 C 0.2659(5) -0.4548(6) 0.3806(2) 0.0720(15) Uani 1 1 d .
H17 H 0.2396 -0.5419 0.3871 0.086 Uiso 1 1 calc R
C18 C 0.3000(5) -0.3576(6) 0.41165(18) 0.0785(16) Uani 1 1 d .
H18 H 0.2992 -0.3777 0.4401 0.094 Uiso 1 1 calc R
C19 C 0.3356(5) -0.2304(6) 0.40196(16) 0.0675(14) Uani 1 1 d .
H19 H 0.3590 -0.1650 0.4242 0.081 Uiso 1 1 calc R
C20 C 0.2331(4) 0.0309(5) 0.32188(14) 0.0521(12) Uani 1 1 d .
C21 C 0.1204(4) -0.0380(5) 0.30530(15) 0.0581(12) Uani 1 1 d .
H21 H 0.1196 -0.1328 0.3101 0.070 Uiso 1 1 calc R
C22 C 0.0093(5) 0.0226(5) 0.28224(16) 0.0644(14) Uani 1 1 d .
H22 H -0.0658 -0.0300 0.2725 0.077 Uiso 1 1 calc R
C23 C 0.0063(5) 0.1562(6) 0.27338(16) 0.0671(14) Uani 1 1 d .
H23 H -0.0696 0.1977 0.2567 0.081 Uiso 1 1 calc R
C24 C 0.1130(6) 0.2300(6) 0.28868(18) 0.0727(15) Uani 1 1 d .
H24 H 0.1122 0.3241 0.2825 0.087 Uiso 1 1 calc R
C25 C 0.2244(5) 0.1696(5) 0.31344(16) 0.0635(13) Uani 1 1 d .
H25 H 0.2968 0.2248 0.3250 0.076 Uiso 1 1 calc R
C26 C 0.4369(5) 0.0458(5) 0.39092(16) 0.0647(13) Uani 1 1 d .
C27 C 0.3702(6) 0.1222(7) 0.41272(18) 0.093(2) Uani 1 1 d .
H27 H 0.2813 0.1320 0.4006 0.111 Uiso 1 1 calc R
C28 C 0.4275(11) 0.1855(9) 0.4516(3) 0.138(3) Uani 1 1 d .
H28 H 0.3785 0.2375 0.4656 0.166 Uiso 1 1 calc R
C29 C 0.5577(12) 0.1711(9) 0.4697(2) 0.130(3) Uani 1 1 d .
H29 H 0.5975 0.2123 0.4965 0.156 Uiso 1 1 calc R
C30 C 0.6283(7) 0.0995(6) 0.4496(2) 0.100(2) Uani 1 1 d .
H30 H 0.7172 0.0904 0.4621 0.120 Uiso 1 1 calc R
C31 C 0.5703(6) 0.0390(5) 0.41040(18) 0.0788(16) Uani 1 1 d .
H31 H 0.6214 -0.0085 0.3961 0.095 Uiso 1 1 calc R
C32 C 0.4625(4) -0.0423(5) 0.31600(15) 0.0538(12) Uani 1 1 d .
C33 C 0.5549(5) -0.1369(6) 0.3188(2) 0.0854(17) Uani 1 1 d .
H33 H 0.5624 -0.2084 0.3389 0.103 Uiso 1 1 calc R
C34 C 0.6399(6) -0.1346(8) 0.2937(2) 0.100(2) Uani 1 1 d .
H34 H 0.7027 -0.2031 0.2973 0.121 Uiso 1 1 calc R
C35 C 0.6327(6) -0.0346(8) 0.2641(2) 0.091(2) Uani 1 1 d .
H35 H 0.6893 -0.0327 0.2469 0.109 Uiso 1 1 calc R
C36 C 0.5443(5) 0.0599(7) 0.26026(16) 0.0787(17) Uani 1 1 d .
H36 H 0.5383 0.1310 0.2401 0.094 Uiso 1 1 calc R
C37 C 0.4605(5) 0.0571(6) 0.28495(15) 0.0643(13) Uani 1 1 d .
H37 H 0.3981 0.1262 0.2807 0.077 Uiso 1 1 calc R
B1 B 0.3694(5) -0.0402(6) 0.34777(18) 0.0571(14) Uani 1 1 d .

loop_
_atom_site_aniso_label
_atom_site_aniso_U_11
_atom_site_aniso_U_22
_atom_site_aniso_U_33
_atom_site_aniso_U_23
_atom_site_aniso_U_13
_atom_site_aniso_U_12
Fe1 0.0530(5) 0.0650(5) 0.0412(4) 0.0028(3) 0.0099(3) 0.0138(3)
S1 0.0969(11) 0.0753(10) 0.0587(9) -0.0014(7) -0.0079(8) 0.0277(8)
N1 0.070(3) 0.098(4) 0.057(3) -0.008(2) 0.005(2) 0.020(2)
N2 0.069(3) 0.112(4) 0.073(3) 0.010(3) 0.030(3) 0.014(3)
N3 0.094(3) 0.066(3) 0.058(3) 0.003(2) 0.007(2) 0.017(2)
N4 0.077(6) 0.062(6) 0.091(8) 0.005(4) 0.037(6) 0.002(4)
C1 0.133(5) 0.071(4) 0.066(4) 0.003(3) 0.018(4) 0.037(4)
C2 0.104(5) 0.082(4) 0.077(4) -0.016(3) 0.009(4) 0.016(3)
C3 0.123(5) 0.074(4) 0.066(4) -0.001(3) 0.007(4) 0.014(4)
C4 0.106(9) 0.103(9) 0.070(8) -0.001(8) -0.019(8) 0.015(8)
C5 0.068(4) 0.118(6) 0.108(6) 0.015(5) 0.007(4) -0.003(4)
C6 0.081(5) 0.182(8) 0.092(6) 0.010(6) 0.024(4) -0.007(5)
C7 0.095(5) 0.159(8) 0.094(5) 0.022(5) 0.046(4) -0.004(5)
C8 0.097(5) 0.133(6) 0.059(4) -0.001(4) 0.007(3) 0.047(4)
C9 0.174(16) 0.078(10) 0.079(10) 0.006(9) 0.012(9) 0.024(9)
C10 0.098(9) 0.135(9) 0.088(9) -0.011(8) 0.022(8) 0.004(8)
C11 0.127(6) 0.115(6) 0.087(5) 0.007(4) 0.034(4) -0.008(5)
C12 0.097(4) 0.095(5) 0.062(4) 0.015(3) 0.029(3) -0.003(4)
C13 0.125(6) 0.140(6) 0.080(5) -0.015(4) 0.057(4) -0.013(5)
C14 0.049(3) 0.064(3) 0.054(3) 0.003(2) 0.012(2) 0.007(2)
C15 0.060(3) 0.056(3) 0.061(3) 0.000(3) 0.013(2) 0.004(2)
C16 0.060(3) 0.065(4) 0.068(4) -0.003(3) 0.014(3) 0.003(3)
C17 0.064(3) 0.060(3) 0.093(5) 0.013(3) 0.024(3) 0.001(3)
C18 0.083(4) 0.093(5) 0.059(4) 0.017(3) 0.019(3) 0.000(3)
C19 0.073(4) 0.077(4) 0.056(3) 0.007(3) 0.023(3) -0.002(3)
C20 0.053(3) 0.060(3) 0.049(3) 0.005(2) 0.025(2) 0.005(2)
C21 0.058(3) 0.062(3) 0.055(3) -0.005(2) 0.017(2) 0.001(3)
C22 0.052(3) 0.079(4) 0.059(3) -0.011(3) 0.010(2) 0.004(3)
C23 0.060(3) 0.080(4) 0.058(3) 0.009(3) 0.012(3) 0.017(3)
C24 0.080(4) 0.066(3) 0.077(4) 0.017(3) 0.031(3) 0.011(3)
C25 0.055(3) 0.064(3) 0.074(4) 0.012(3) 0.022(3) 0.002(3)
C26 0.077(4) 0.063(3) 0.047(3) 0.002(2) 0.007(3) -0.001(3)
C27 0.102(5) 0.127(5) 0.058(4) -0.021(4) 0.037(3) -0.017(4)
C28 0.191(9) 0.150(8) 0.096(6) -0.064(6) 0.077(7) -0.068(7)
C29 0.198(10) 0.132(7) 0.047(4) -0.023(4) 0.016(5) -0.065(7)
C30 0.132(6) 0.081(4) 0.065(4) -0.005(4) -0.008(4) -0.026(4)
C31 0.101(4) 0.060(3) 0.059(4) 0.004(3) -0.005(3) 0.001(3)
C32 0.041(3) 0.061(3) 0.054(3) -0.008(2) 0.005(2) -0.005(2)
C33 0.063(4) 0.089(4) 0.109(5) 0.018(4) 0.032(3) 0.019(3)
C34 0.067(4) 0.128(6) 0.112(6) 0.005(5) 0.035(4) 0.028(4)
C35 0.057(4) 0.140(6) 0.078(5) -0.020(4) 0.026(3) -0.012(4)
C36 0.070(4) 0.122(5) 0.049(3) -0.013(3) 0.024(3) -0.027(4)
C37 0.061(3) 0.084(4) 0.050(3) -0.005(3) 0.018(3) 0.000(3)
B1 0.054(3) 0.062(3) 0.052(3) 0.004(3) 0.009(3) 0.005(3)

loop_
_atom_type_symbol
_atom_type_description
_atom_type_scat_dispersion_real
_atom_type_scat_dispersion_imag
_atom_type_scat_source
C C 0.0033 0.0016 'International Tables Vol C Tables 4.2.6.8 and 6.1.1.4'
H H 0.0000 0.0000 'International Tables Vol C Tables 4.2.6.8 and 6.1.1.4'
N N 0.0061 0.0033 'International Tables Vol C Tables 4.2.6.8 and 6.1.1.4'
S S 0.1246 0.1234 'International Tables Vol C Tables 4.2.6.8 and 6.1.1.4'
Fe Fe 0.3463 0.8444 'International Tables Vol C Tables 4.2.6.8 and 6.1.1.4'
B B 0.0013 0.0007 'International Tables Vol C Tables 4.2.6.8 and 6.1.1.4'

loop_
_geom_angle_atom_site_label_1
_geom_angle_atom_site_label_2
_geom_angle_atom_site_label_3
_geom_angle
N2 Fe1 N4 146.07(19)
N2 Fe1 N3 82.82(19)
N4 Fe1 N3 88.99(17)
N2 Fe1 N1 90.42(18)
N4 Fe1 N1 82.55(18)
N3 Fe1 N1 153.73(17)
N2 Fe1 S1 111.98(14)
N4 Fe1 S1 101.95(13)
N3 Fe1 S1 104.90(12)
N1 Fe1 S1 101.18(12)
C1 S1 Fe1 105.7(2)
C4 N1 C3 113.9(5)
C4 N1 C13 102.9(5)
C3 N1 C13 108.3(5)
C4 N1 Fe1 111.0(4)
C3 N1 Fe1 115.1(3)
C13 N1 Fe1 104.3(3)
C6 N2 C7 113.5(6)
C6 N2 Fe1 115.5(4)
C7 N2 Fe1 105.1(4)
C6 N2 H2 107.5
C7 N2 H2 107.5
Fe1 N2 H2 107.5
C9 N3 C8 109.6(5)
C9 N3 Fe1 123.6(4)
C8 N3 Fe1 110.2(4)
C9 N3 H3 103.7
C8 N3 H3 103.7
Fe1 N3 H3 103.7
C11 N4 C12 111.8(5)
C11 N4 Fe1 125.0(4)
C12 N4 Fe1 109.9(3)
C11 N4 H4 102.2
C12 N4 H4 102.2
Fe1 N4 H4 102.2
C2 C1 S1 118.8(4)
C2 C1 H1A 107.6
S1 C1 H1A 107.6
C2 C1 H1B 107.6
S1 C1 H1B 107.6
H1A C1 H1B 107.0
C3 C2 C1 122.2(5)
C3 C2 H2A 106.8
C1 C2 H2A 106.8
C3 C2 H2B 106.8
C1 C2 H2B 106.8
H2A C2 H2B 106.6
C2 C3 N1 121.3(5)
C2 C3 H3A 107.0
N1 C3 H3A 107.0
C2 C3 H3B 107.0
N1 C3 H3B 107.0
H3A C3 H3B 106.7
N1 C4 C5 111.2(5)
N1 C4 H4A 109.4
C5 C4 H4A 109.4
N1 C4 H4B 109.4
C5 C4 H4B 109.4
H4A C4 H4B 108.0
C6 C5 C4 119.2(6)
C6 C5 H5A 107.5
C4 C5 H5A 107.5
C6 C5 H5B 107.5
C4 C5 H5B 107.5
H5A C5 H5B 107.0
N2 C6 C5 113.1(7)
N2 C6 H6A 109.0
C5 C6 H6A 109.0
N2 C6 H6B 109.0
C5 C6 H6B 109.0
H6A C6 H6B 107.8
C8 C7 N2 111.8(5)
C8 C7 H7A 109.3
N2 C7 H7A 109.3
C8 C7 H7B 109.3
N2 C7 H7B 109.3
H7A C7 H7B 107.9
C7 C8 N3 105.5(5)
C7 C8 H8A 110.6
N3 C8 H8A 110.6
C7 C8 H8B 110.6
N3 C8 H8B 110.6
H8A C8 H8B 108.8
N3 C9 C10 109.6(6)
N3 C9 H9A 109.7
C10 C9 H9A 109.7
N3 C9 H9B 109.7
C10 C9 H9B 109.7
H9A C9 H9B 108.2
C9 C10 C11 111.8(6)
C9 C10 H10A 109.3
C11 C10 H10A 109.3
C9 C10 H10B 109.3
C11 C10 H10B 109.3
H10A C10 H10B 107.9
N4 C11 C10 110.8(6)
N4 C11 H11A 109.5
C10 C11 H11A 109.5
N4 C11 H11B 109.5
C10 C11 H11B 109.5
H11A C11 H11B 108.1
C13 C12 N4 107.9(5)
C13 C12 H12A 110.1
N4 C12 H12A 110.1
C13 C12 H12B 110.1
N4 C12 H12B 110.1
H12A C12 H12B 108.4
C12 C13 N1 113.1(5)
C12 C13 H13A 108.9
N1 C13 H13A 108.9
C12 C13 H13B 108.9
N1 C13 H13B 108.9
H13A C13 H13B 107.8
C19 C14 C15 115.0(5)
C19 C14 B1 124.2(5)
C15 C14 B1 120.7(4)
C16 C15 C14 122.2(5)
C16 C15 H15 118.9
C14 C15 H15 118.9
C17 C16 C15 120.6(5)
C17 C16 H16 119.7
C15 C16 H16 119.7
C16 C17 C18 118.9(5)
C16 C17 H17 120.6
C18 C17 H17 120.6
C17 C18 C19 120.5(5)
C17 C18 H18 119.8
C19 C18 H18 119.8
C18 C19 C14 122.9(5)
C18 C19 H19 118.6
C14 C19 H19 118.6
C21 C20 C25 113.8(4)
C21 C20 B1 124.9(4)
C25 C20 B1 121.3(4)
C22 C21 C20 123.8(5)
C22 C21 H21 118.1
C20 C21 H21 118.1
C23 C22 C21 120.4(5)
C23 C22 H22 119.8
C21 C22 H22 119.8
C22 C23 C24 118.9(5)
C22 C23 H23 120.5
C24 C23 H23 120.5
C23 C24 C25 120.7(5)
C23 C24 H24 119.7
C25 C24 H24 119.7
C24 C25 C20 122.3(5)
C24 C25 H25 118.9
C20 C25 H25 118.9
C27 C26 C31 115.2(5)
C27 C26 B1 123.4(5)
C31 C26 B1 121.2(5)
C26 C27 C28 123.1(7)
C26 C27 H27 118.5
C28 C27 H27 118.5
C27 C28 C29 118.8(8)
C27 C28 H28 120.6
C29 C28 H28 120.6
C30 C29 C28 120.9(7)
C30 C29 H29 119.6
C28 C29 H29 119.6
C29 C30 C31 119.6(7)
C29 C30 H30 120.2
C31 C30 H30 120.2
C30 C31 C26 122.3(6)
C30 C31 H31 118.9
C26 C31 H31 118.9
C33 C32 C37 112.7(4)
C33 C32 B1 123.4(5)
C37 C32 B1 123.9(4)
C32 C33 C34 123.7(6)
C32 C33 H33 118.1
C34 C33 H33 118.1
C35 C34 C33 120.5(6)
C35 C34 H34 119.7
C33 C34 H34 119.7
C36 C35 C34 117.9(6)
C36 C35 H35 121.0
C34 C35 H35 121.0
C35 C36 C37 121.4(6)
C35 C36 H36 119.3
C37 C36 H36 119.3
C36 C37 C32 123.8(5)
C36 C37 H37 118.1
C32 C37 H37 118.1
C26 B1 C14 109.0(4)
C26 B1 C32 109.7(4)
C14 B1 C32 111.7(4)
C26 B1 C20 110.1(4)
C14 B1 C20 107.7(4)
C32 B1 C20 108.6(4)

loop_
_geom_bond_atom_site_label_1
_geom_bond_atom_site_label_2
_geom_bond_distance
Fe1 N2 2.138(4)
Fe1 N4 2.166(4)
Fe1 N3 2.174(4)
Fe1 N1 2.181(4)
Fe1 S1 2.2863(15)
S1 C1 1.797(6)
N1 C4 1.451(7)
N1 C3 1.483(7)
N1 C13 1.583(7)
N2 C6 1.390(8)
N2 C7 1.561(9)
N2 H2 0.9300
N3 C9 1.451(8)
N3 C8 1.543(7)
N3 H3 0.9300
N4 C11 1.439(8)
N4 C12 1.490(7)
N4 H4 0.9300
C1 C2 1.494(7)
C1 H1A 0.9900
C1 H1B 0.9900
C2 C3 1.465(8)
C2 H2A 0.9900
C2 H2B 0.9900
C3 H3A 0.9900
C3 H3B 0.9900
C4 C5 1.584(9)
C4 H4A 0.9900
C4 H4B 0.9900
C5 C6 1.443(9)
C5 H5A 0.9900
C5 H5B 0.9900
C6 H6A 0.9900
C6 H6B 0.9900
C7 C8 1.515(9)
C7 H7A 0.9900
C7 H7B 0.9900
C8 H8A 0.9900
C8 H8B 0.9900
C9 C10 1.500(10)
C9 H9A 0.9900
C9 H9B 0.9900
C10 C11 1.502(9)
C10 H10A 0.9900
C10 H10B 0.9900
C11 H11A 0.9900
C11 H11B 0.9900
C12 C13 1.476(9)
C12 H12A 0.9900
C12 H12B 0.9900
C13 H13A 0.9900
C13 H13B 0.9900
C14 C19 1.379(6)
C14 C15 1.406(7)
C14 B1 1.646(8)
C15 C16 1.379(7)
C15 H15 0.9500
C16 C17 1.363(7)
C16 H16 0.9500
C17 C18 1.367(8)
C17 H17 0.9500
C18 C19 1.379(8)
C18 H18 0.9500
C19 H19 0.9500
C20 C21 1.382(6)
C20 C25 1.396(6)
C20 B1 1.652(7)
C21 C22 1.376(7)
C21 H21 0.9500
C22 C23 1.350(7)
C22 H22 0.9500
C23 C24 1.350(7)
C23 H23 0.9500
C24 C25 1.394(7)
C24 H24 0.9500
C25 H25 0.9500
C26 C27 1.381(7)
C26 C31 1.425(7)
C26 B1 1.629(8)
C27 C28 1.393(9)
C27 H27 0.9500
C28 C29 1.392(12)
C28 H28 0.9500
C29 C30 1.350(10)
C29 H29 0.9500
C30 C31 1.389(8)
C30 H30 0.9500
C31 H31 0.9500
C32 C33 1.364(7)
C32 C37 1.406(7)
C32 B1 1.651(7)
C33 C34 1.407(8)
C33 H33 0.9500
C34 C35 1.367(9)
C34 H34 0.9500
C35 C36 1.328(8)
C35 H35 0.9500
C36 C37 1.386(6)
C36 H36 0.9500
C37 H37 0.9500

loop_
_geom_torsion_atom_site_label_1
_geom_torsion_atom_site_label_2
_geom_torsion_atom_site_label_3
_geom_torsion_atom_site_label_4
_geom_torsion
N2 Fe1 S1 C1 69.7(3)
N4 Fe1 S1 C1 -110.0(3)
N3 Fe1 S1 C1 157.8(3)
N1 Fe1 S1 C1 -25.3(3)
N2 Fe1 N1 C4 47.5(4)
N4 Fe1 N1 C4 -99.2(4)
N3 Fe1 N1 C4 -27.0(6)
S1 Fe1 N1 C4 160.0(4)
N2 Fe1 N1 C3 -83.7(4)
N4 Fe1 N1 C3 129.5(4)
N3 Fe1 N1 C3 -158.2(4)
S1 Fe1 N1 C3 28.8(4)
N2 Fe1 N1 C13 157.7(4)
N4 Fe1 N1 C13 11.0(4)
N3 Fe1 N1 C13 83.2(5)
S1 Fe1 N1 C13 -89.8(4)
N4 Fe1 N2 C6 30.1(7)
N3 Fe1 N2 C6 107.4(6)
N1 Fe1 N2 C6 -47.1(6)
S1 Fe1 N2 C6 -149.4(5)
N4 Fe1 N2 C7 -95.8(5)
N3 Fe1 N2 C7 -18.5(4)
N1 Fe1 N2 C7 -173.0(4)
S1 Fe1 N2 C7 84.7(4)
N2 Fe1 N3 C9 -141.8(5)
N4 Fe1 N3 C9 5.2(5)
N1 Fe1 N3 C9 -65.7(7)
S1 Fe1 N3 C9 107.3(5)
N2 Fe1 N3 C8 -9.4(4)
N4 Fe1 N3 C8 137.6(4)
N1 Fe1 N3 C8 66.7(5)
S1 Fe1 N3 C8 -120.3(3)
N2 Fe1 N4 C11 73.5(6)
N3 Fe1 N4 C11 -2.0(5)
N1 Fe1 N4 C11 153.1(5)
S1 Fe1 N4 C11 -107.0(5)
N2 Fe1 N4 C12 -63.9(5)
N3 Fe1 N4 C12 -139.4(4)
N1 Fe1 N4 C12 15.6(3)
S1 Fe1 N4 C12 115.5(3)
Fe1 S1 C1 C2 42.2(6)
S1 C1 C2 C3 -63.5(8)
C1 C2 C3 N1 66.0(9)
C4 N1 C3 C2 -176.5(6)
C13 N1 C3 C2 69.7(7)
Fe1 N1 C3 C2 -46.7(7)
C3 N1 C4 C5 71.5(7)
C13 N1 C4 C5 -171.4(5)
Fe1 N1 C4 C5 -60.3(6)
N1 C4 C5 C6 70.3(8)
C7 N2 C6 C5 -178.4(6)
Fe1 N2 C6 C5 60.2(8)
C4 C5 C6 N2 -68.4(9)
C6 N2 C7 C8 -80.6(7)
Fe1 N2 C7 C8 46.5(6)
N2 C7 C8 N3 -55.3(7)
C9 N3 C8 C7 175.1(5)
Fe1 N3 C8 C7 35.9(5)
C8 N3 C9 C10 -172.4(5)
Fe1 N3 C9 C10 -39.8(7)
N3 C9 C10 C11 81.4(7)
C12 N4 C11 C10 170.5(5)
Fe1 N4 C11 C10 33.7(8)
C9 C10 C11 N4 -78.0(8)
C11 N4 C12 C13 176.0(5)
Fe1 N4 C12 C13 -40.6(5)
N4 C12 C13 N1 53.8(7)
C4 N1 C13 C12 77.6(6)
C3 N1 C13 C12 -161.4(5)
Fe1 N1 C13 C12 -38.3(6)
C19 C14 C15 C16 1.9(7)
B1 C14 C15 C16 -174.9(4)
C14 C15 C16 C17 -0.5(7)
C15 C16 C17 C18 -1.2(8)
C16 C17 C18 C19 1.3(8)
C17 C18 C19 C14 0.2(8)
C15 C14 C19 C18 -1.7(7)
B1 C14 C19 C18 174.9(5)
C25 C20 C21 C22 0.5(7)
B1 C20 C21 C22 -177.1(5)
C20 C21 C22 C23 2.0(8)
C21 C22 C23 C24 -2.1(8)
C22 C23 C24 C25 -0.4(8)
C23 C24 C25 C20 3.1(8)
C21 C20 C25 C24 -3.0(7)
B1 C20 C25 C24 174.7(4)
C31 C26 C27 C28 -1.8(9)
B1 C26 C27 C28 174.1(6)
C26 C27 C28 C29 -0.2(12)
C27 C28 C29 C30 1.3(13)
C28 C29 C30 C31 -0.1(12)
C29 C30 C31 C26 -2.1(9)
C27 C26 C31 C30 3.0(8)
B1 C26 C31 C30 -173.0(5)
C37 C32 C33 C34 0.6(8)
B1 C32 C33 C34 -175.9(5)
C32 C33 C34 C35 -0.5(10)
C33 C34 C35 C36 0.5(10)
C34 C35 C36 C37 -0.8(9)
C35 C36 C37 C32 1.0(8)
C33 C32 C37 C36 -0.8(7)
B1 C32 C37 C36 175.6(5)
C27 C26 B1 C14 -90.5(6)
C31 C26 B1 C14 85.2(6)
C27 C26 B1 C32 147.0(5)
C31 C26 B1 C32 -37.4(7)
C27 C26 B1 C20 27.5(7)
C31 C26 B1 C20 -156.9(4)
C19 C14 B1 C26 17.5(6)
C15 C14 B1 C26 -166.1(4)
C19 C14 B1 C32 138.8(5)
C15 C14 B1 C32 -44.8(6)
C19 C14 B1 C20 -102.0(5)
C15 C14 B1 C20 74.4(5)
C33 C32 B1 C26 87.5(6)
C37 C32 B1 C26 -88.5(5)
C33 C32 B1 C14 -33.5(7)
C37 C32 B1 C14 150.5(4)
C33 C32 B1 C20 -152.1(5)
C37 C32 B1 C20 31.8(6)
C21 C20 B1 C26 -134.0(5)
C25 C20 B1 C26 48.6(6)
C21 C20 B1 C14 -15.2(6)
C25 C20 B1 C14 167.3(4)
C21 C20 B1 C32 105.9(5)
C25 C20 B1 C32 -71.5(5)
